data_4072290
loop_
_publ_author_name
'Oshovsky, Gennady V.'
'Ouali, Armelle'
'Xia, Ning'
'Zablocka, Maria'
'Boer\'e, Ren\'e T.'
'Duhayon, Carine'
'Taillefer, Marc'
'Majoral, Jean Pierre'

_publ_section_title
;
 Thiazolyl Phosphine Ligands for Copper-Catalyzed Arylation and Vinylation
 of Nucleophiles in Organic and Aqueous Media
;
_journal_issue 21
_journal_name_full Organometallics
_journal_page_first 5733
_journal_paper_doi 10.1021/om800728m
_journal_volume 27
_journal_year 2008
_chemical_formula_moiety 'C18 H18 N3 P1 S1'
_chemical_formula_sum 'C18 H18 N3 P S'
_chemical_formula_weight 339.40
_space_group_IT_number 14
_symmetry_cell_setting monoclinic
_symmetry_space_group_name_Hall '-P 2yn'
_symmetry_space_group_name_H-M 'P 1 21/n 1'
_atom_sites_solution_hydrogens geom
_atom_sites_solution_primary direct
_audit_creation_date 06-11-21
_audit_creation_method CRYSTALS_ver_12.84
_cell_angle_alpha 90
_cell_angle_beta 111.659(11)
_cell_angle_gamma 90
_cell_formula_units_Z 4
_cell_length_a 13.7417(13)
_cell_length_b 8.8007(9)
_cell_length_c 15.3125(15)
_cell_measurement_reflns_used 8000
_cell_measurement_temperature 180
_cell_measurement_theta_max 26
_cell_measurement_theta_min 3
_cell_volume 1721.1(3)
_computing_cell_refinement 'IPDS (Stoe & Cie, 1996)'
_computing_data_collection 'IPDS (Stoe & Cie, 1996)'
_computing_data_reduction 'XRED (Stoe & Cie 1996)'
_computing_molecular_graphics 'CAMERON (Watkin et al., 1996)'
_computing_publication_material 'CRYSTALS (Betteridge et al., 2003)'
_computing_structure_refinement 'CRYSTALS (Betteridge et al., 2003)'
_computing_structure_solution 'SIR92 (Altomare et al., 1994)'
_diffrn_ambient_temperature 180
_diffrn_measured_fraction_theta_full 0.964
_diffrn_measured_fraction_theta_max 0.959
_diffrn_measurement_device_type 'Stoe IPDS'
_diffrn_measurement_method '\f scans'
_diffrn_radiation_monochromator graphite
_diffrn_radiation_type 'Mo K\a'
_diffrn_radiation_wavelength 0.71073
_diffrn_reflns_av_R_equivalents 0.050
_diffrn_reflns_limit_h_max 16
_diffrn_reflns_limit_h_min -16
_diffrn_reflns_limit_k_max 10
_diffrn_reflns_limit_k_min -10
_diffrn_reflns_limit_l_max 18
_diffrn_reflns_limit_l_min -18
_diffrn_reflns_number 17123
_diffrn_reflns_theta_full 25.258
_diffrn_reflns_theta_max 26.039
_diffrn_reflns_theta_min 2.505
_diffrn_standards_number 0
_exptl_absorpt_coefficient_mu 0.283
_exptl_absorpt_correction_T_max 0.96
_exptl_absorpt_correction_T_min 0.89
_exptl_absorpt_correction_type multi-scan
_exptl_absorpt_process_details
;
[c.f. r.h. blessing, acta cryst. (1995), a51, 33-38]
;
_exptl_crystal_colour colorless
_exptl_crystal_density_diffrn 1.310
_exptl_crystal_description block
_exptl_crystal_F_000 712
_exptl_crystal_size_max 0.30
_exptl_crystal_size_mid 0.20
_exptl_crystal_size_min 0.15
_refine_diff_density_max 0.25
_refine_diff_density_min -0.26
_refine_ls_extinction_method None
_refine_ls_goodness_of_fit_ref 1.1308
_refine_ls_hydrogen_treatment constr
_refine_ls_matrix_type full
_refine_ls_number_parameters 208
_refine_ls_number_reflns 2100
_refine_ls_number_restraints 0
_refine_ls_R_factor_all 0.0661
_refine_ls_R_factor_gt 0.0398
_refine_ls_shift/su_max 0.000294
_refine_ls_structure_factor_coef F
_refine_ls_weighting_details
;
 Method, part 1, Chebychev polynomial, (Watkin, 1994, Prince, 1982) 
 [weight] = 1.0/[A~0~*T~0~(x)+A~1~*T~1~(x) ... +A~n-1~]*T~n-1~(x)] 
 where A~i~ are the Chebychev coefficients listed below and x= Fcalc/Fmax 
 Method = Robust Weighting (Prince, 1982) 
 W = [weight] * [1-(deltaF/6*sigmaF)^2^]^2^ 
 A~i~ are: 
 3.30 -2.39 3.95 -1.00 1.27 
;
_refine_ls_weighting_scheme calc
_refine_ls_wR_factor_all 0.0462
_refine_ls_wR_factor_gt 0.0396
_refine_ls_wR_factor_ref 0.0396
_reflns_limit_h_max 14
_reflns_limit_h_min -16
_reflns_limit_k_max 10
_reflns_limit_k_min 0
_reflns_limit_l_max 18
_reflns_limit_l_min 0
_reflns_number_gt 2100
_reflns_number_total 3245
_reflns_threshold_expression I>2.0\s(I)
_cod_data_source_file om800728m_si_002.cif
_cod_data_source_block CRYSTALS_cif
_cod_depositor_comments
;
The following automatic conversions were performed:

'_symmetry_cell_setting' value 'Monoclinic' changed to 'monoclinic'
according to /home/saulius/struct/CIF-dictionaries/cif_core.dic
dictionary named 'cif_core.dic' version 2.4.1 from 2010-06-29.

Automatic conversion script
Id: cif_fix_values 1715 2011-07-08 13:25:40Z adriana 
;
_cod_original_sg_symbol_H-M 'P 1 21/n 1 '
_cod_original_formula_sum 'C18 H18 N3 P1 S1'
_cod_database_code 4072290

loop_
_symmetry_equiv_pos_as_xyz
x,y,z
-x,-y,-z
-x+1/2,y+1/2,-z+1/2
x+1/2,-y+1/2,z+1/2

loop_
_atom_site_label
_atom_site_type_symbol
_atom_site_fract_x
_atom_site_fract_y
_atom_site_fract_z
_atom_site_U_iso_or_equiv
_atom_site_occupancy
_atom_site_adp_type
_atom_site_refinement_flags_posn
N1 N 0.45119(17) 0.8044(3) -0.03686(15) 0.0322 1.0000 Uani .
N2 N 0.59642(17) 0.6515(2) 0.03173(15) 0.0285 1.0000 Uani .
N3 N 0.69316(17) 0.5702(3) -0.06376(15) 0.0299 1.0000 Uani .
C1 C 0.4199(2) 0.7972(4) 0.0442(2) 0.0402 1.0000 Uani .
C2 C 0.3850(2) 0.8938(3) -0.1163(2) 0.0391 1.0000 Uani .
C3 C 0.5338(2) 0.7304(3) -0.03908(18) 0.0282 1.0000 Uani .
C4 C 0.6769(2) 0.5785(3) 0.01552(18) 0.0268 1.0000 Uani .
C5 C 0.7826(2) 0.4893(3) -0.05053(17) 0.0281 1.0000 Uani .
C6 C 0.8366(2) 0.4329(3) 0.03643(17) 0.0265 1.0000 Uani .
C7 C 1.0448(2) 0.4198(3) 0.17070(17) 0.0255 1.0000 Uani .
C8 C 1.0394(2) 0.5756(3) 0.18263(18) 0.0293 1.0000 Uani .
C9 C 1.1152(2) 0.6505(3) 0.25616(19) 0.0342 1.0000 Uani .
C10 C 1.1982(2) 0.5710(3) 0.31880(19) 0.0363 1.0000 Uani .
C11 C 1.2059(2) 0.4156(3) 0.30704(19) 0.0355 1.0000 Uani .
C12 C 1.1302(2) 0.3411(3) 0.23401(18) 0.0307 1.0000 Uani .
C13 C 0.92022(19) 0.1529(3) 0.11853(17) 0.0262 1.0000 Uani .
C14 C 0.9189(2) 0.1453(3) 0.20877(18) 0.0304 1.0000 Uani .
C15 C 0.8881(2) 0.0141(3) 0.2409(2) 0.0357 1.0000 Uani .
C16 C 0.8557(2) -0.1109(3) 0.1832(2) 0.0386 1.0000 Uani .
C17 C 0.8566(2) -0.1055(3) 0.0934(2) 0.0395 1.0000 Uani .
C18 C 0.8902(2) 0.0247(3) 0.06180(19) 0.0336 1.0000 Uani .
S1 S 0.77010(5) 0.48415(7) 0.10874(4) 0.0284 1.0000 Uani .
P1 P 0.95505(5) 0.32210(7) 0.06692(4) 0.0264 1.0000 Uani .
H11 H 0.4564 0.7123 0.0832 0.0675 1.0000 Uiso R
H12 H 0.4399 0.8915 0.0777 0.0678 1.0000 Uiso R
H13 H 0.3445 0.7846 0.0220 0.0676 1.0000 Uiso R
H21 H 0.4156 0.8939 -0.1646 0.0549 1.0000 Uiso R
H22 H 0.3823 0.9977 -0.0952 0.0552 1.0000 Uiso R
H23 H 0.3160 0.8498 -0.1410 0.0557 1.0000 Uiso R
H31 H 0.5471 0.7356 -0.0965 0.0340 1.0000 Uiso R
H51 H 0.8053 0.4724 -0.1012 0.0370 1.0000 Uiso R
H81 H 0.9832 0.6314 0.1390 0.0395 1.0000 Uiso R
H91 H 1.1114 0.7579 0.2637 0.0459 1.0000 Uiso R
H101 H 1.2502 0.6210 0.3706 0.0476 1.0000 Uiso R
H111 H 1.2634 0.3610 0.3500 0.0438 1.0000 Uiso R
H121 H 1.1359 0.2335 0.2259 0.0397 1.0000 Uiso R
H141 H 0.9386 0.2318 0.2493 0.0412 1.0000 Uiso R
H151 H 0.8896 0.0109 0.3038 0.0445 1.0000 Uiso R
H161 H 0.8335 -0.2013 0.2053 0.0455 1.0000 Uiso R
H171 H 0.8350 -0.1909 0.0524 0.0460 1.0000 Uiso R
H181 H 0.8927 0.0277 0.0003 0.0402 1.0000 Uiso R

loop_
_atom_site_aniso_label
_atom_site_aniso_U_11
_atom_site_aniso_U_22
_atom_site_aniso_U_33
_atom_site_aniso_U_23
_atom_site_aniso_U_13
_atom_site_aniso_U_12
N1 0.0234(13) 0.0392(13) 0.0320(12) -0.0017(10) 0.0080(10) 0.0058(10)
N2 0.0247(12) 0.0312(12) 0.0305(11) -0.0009(9) 0.0114(9) 0.0014(9)
N3 0.0279(13) 0.0345(12) 0.0287(11) 0.0047(10) 0.0121(9) 0.0046(10)
C1 0.0333(17) 0.0505(18) 0.0403(16) -0.0072(14) 0.0178(13) -0.0005(13)
C2 0.0292(16) 0.0394(16) 0.0404(16) 0.0011(13) 0.0032(12) 0.0079(12)
C3 0.0245(15) 0.0294(14) 0.0296(14) -0.0027(11) 0.0087(11) -0.0010(11)
C4 0.0274(15) 0.0252(13) 0.0306(13) -0.0006(11) 0.0140(11) -0.0038(11)
C5 0.0284(15) 0.0306(14) 0.0291(13) 0.0009(11) 0.0151(11) 0.0005(11)
C6 0.0276(15) 0.0264(13) 0.0256(13) 0.0020(11) 0.0098(11) -0.0035(11)
C7 0.0233(14) 0.0275(13) 0.0314(13) 0.0012(11) 0.0166(11) 0.0006(11)
C8 0.0273(15) 0.0311(14) 0.0309(13) 0.0016(11) 0.0125(11) 0.0001(11)
C9 0.0364(17) 0.0327(15) 0.0376(15) -0.0064(12) 0.0184(13) -0.0074(12)
C10 0.0316(17) 0.0452(17) 0.0314(14) -0.0042(13) 0.0108(12) -0.0101(13)
C11 0.0252(16) 0.0429(16) 0.0340(15) 0.0024(13) 0.0058(12) -0.0023(12)
C12 0.0259(15) 0.0318(14) 0.0359(14) 0.0001(12) 0.0131(11) -0.0002(11)
C13 0.0210(14) 0.0277(13) 0.0279(13) -0.0026(11) 0.0069(10) 0.0031(10)
C14 0.0315(16) 0.0289(14) 0.0334(14) -0.0038(11) 0.0150(12) -0.0029(11)
C15 0.0337(17) 0.0383(16) 0.0365(15) 0.0054(13) 0.0145(12) 0.0013(13)
C16 0.0381(18) 0.0262(14) 0.0466(17) 0.0066(13) 0.0099(14) -0.0018(12)
C17 0.0465(19) 0.0252(14) 0.0372(16) -0.0022(12) 0.0040(13) -0.0023(12)
C18 0.0362(17) 0.0298(14) 0.0297(13) -0.0015(12) 0.0062(12) 0.0024(12)
S1 0.0271(4) 0.0323(4) 0.0269(3) 0.0021(3) 0.0112(3) 0.0027(3)
P1 0.0253(4) 0.0279(3) 0.0272(3) -0.0011(3) 0.0112(3) 0.0004(3)

loop_
_atom_type_symbol
_atom_type_scat_dispersion_real
_atom_type_scat_dispersion_imag
_atom_type_scat_Cromer_Mann_a1
_atom_type_scat_Cromer_Mann_b1
_atom_type_scat_Cromer_Mann_a2
_atom_type_scat_Cromer_Mann_b2
_atom_type_scat_Cromer_Mann_a3
_atom_type_scat_Cromer_Mann_b3
_atom_type_scat_Cromer_Mann_a4
_atom_type_scat_Cromer_Mann_b4
_atom_type_scat_Cromer_Mann_c
_atom_type_scat_source
C 0.0033 0.0016 2.3100 20.8439 1.0200 10.2075 1.5886 0.5687 0.8650 51.6512 0.2156 'International Tables Vol C 4.2.6.8 and 6.1.1.4'
H 0.0000 0.0000 0.4930 10.5109 0.3229 26.1257 0.1402 3.1424 0.0408 57.7998 0.0030 'International Tables Vol C 4.2.6.8 and 6.1.1.4'
N 0.0061 0.0033 12.2126 0.0057 3.1322 9.8933 2.0125 28.9975 1.1663 0.5826 -11.5290 'International Tables Vol C 4.2.6.8 and 6.1.1.4'
O 0.0106 0.0060 3.0485 13.2771 2.2868 5.7011 1.5463 0.3239 0.8670 32.9089 0.2508 'International Tables Vol C 4.2.6.8 and 6.1.1.4'
P 0.1023 0.0942 6.4345 1.9067 4.1791 27.1570 1.7800 0.5260 1.4908 68.1645 1.1149 'International Tables Vol C 4.2.6.8 and 6.1.1.4'
Cu 0.3201 1.2651 13.3380 3.5828 7.1676 0.2470 5.6158 11.3966 1.6735 64.8126 1.1910 'International Tables Vol C 4.2.6.8 and 6.1.1.4'
S 0.1246 0.1234 6.9053 1.4679 5.2034 22.2151 1.4379 0.2536 1.5863 56.1720 0.8669 'International Tables Vol C 4.2.6.8 and 6.1.1.4'

loop_
_geom_angle_atom_site_label_1
_geom_angle_atom_site_label_2
_geom_angle_atom_site_label_3
_geom_angle
_geom_angle_publ_flag
C1 N1 C2 116.5(2) yes
C1 N1 C3 121.8(2) yes
C2 N1 C3 121.6(2) yes
C3 N2 C4 115.1(2) yes
C4 N3 C5 110.0(2) yes
N1 C1 H11 108.0 no
N1 C1 H12 107.5 no
H11 C1 H12 110.8 no
N1 C1 H13 108.6 no
H11 C1 H13 111.7 no
H12 C1 H13 110.1 no
N1 C2 H21 108.9 no
N1 C2 H22 108.7 no
H21 C2 H22 109.2 no
N1 C2 H23 109.5 no
H21 C2 H23 109.8 no
H22 C2 H23 110.7 no
N1 C3 N2 123.4(2) yes
N1 C3 H31 117.1 no
N2 C3 H31 119.6 no
N2 C4 N3 127.8(2) yes
N2 C4 S1 118.15(18) yes
N3 C4 S1 114.0(2) yes
N3 C5 C6 118.1(2) yes
N3 C5 H51 120.6 no
C6 C5 H51 121.3 no
C5 C6 S1 107.74(19) yes
C5 C6 P1 124.5(2) yes
S1 C6 P1 127.77(14) yes
C8 C7 C12 118.0(2) yes
C8 C7 P1 121.8(2) yes
C12 C7 P1 119.62(19) yes
C7 C8 C9 121.0(3) yes
C7 C8 H81 119.2 no
C9 C8 H81 119.8 no
C8 C9 C10 120.3(3) yes
C8 C9 H91 120.7 no
C10 C9 H91 119.0 no
C9 C10 C11 119.5(3) yes
C9 C10 H101 121.0 no
C11 C10 H101 119.5 no
C10 C11 C12 120.2(3) yes
C10 C11 H111 119.5 no
C12 C11 H111 120.3 no
C7 C12 C11 121.0(3) yes
C7 C12 H121 119.0 no
C11 C12 H121 120.0 no
C14 C13 C18 118.1(2) yes
C14 C13 P1 124.75(19) yes
C18 C13 P1 117.08(19) yes
C13 C14 C15 120.9(2) yes
C13 C14 H141 120.1 no
C15 C14 H141 119.0 no
C14 C15 C16 120.4(3) yes
C14 C15 H151 119.2 no
C16 C15 H151 120.3 no
C15 C16 C17 119.5(3) yes
C15 C16 H161 120.3 no
C17 C16 H161 120.2 no
C16 C17 C18 120.2(3) yes
C16 C17 H171 120.9 no
C18 C17 H171 118.9 no
C13 C18 C17 120.8(3) yes
C13 C18 H181 118.8 no
C17 C18 H181 120.3 no
C4 S1 C6 90.12(12) yes
C13 P1 C7 101.96(11) yes
C13 P1 C6 101.35(11) yes
C7 P1 C6 103.04(11) yes

loop_
_geom_bond_atom_site_label_1
_geom_bond_atom_site_label_2
_geom_bond_distance
_geom_bond_publ_flag
N1 C1 1.458(3) yes
N1 C2 1.452(3) yes
N1 C3 1.319(3) yes
N2 C3 1.308(3) yes
N2 C4 1.379(3) yes
N3 C4 1.315(3) yes
N3 C5 1.370(3) yes
C1 H11 0.972 no
C1 H12 0.961 no
C1 H13 0.970 no
C2 H21 0.976 no
C2 H22 0.975 no
C2 H23 0.963 no
C3 H31 0.962 no
C4 S1 1.737(3) yes
C5 C6 1.357(3) yes
C5 H51 0.949 no
C6 S1 1.736(3) yes
C6 P1 1.804(3) yes
C7 C8 1.389(4) yes
C7 C12 1.399(4) yes
C7 P1 1.827(3) yes
C8 C9 1.386(4) yes
C8 H81 0.950 no
C9 C10 1.380(4) yes
C9 H91 0.955 no
C10 C11 1.388(4) yes
C10 H101 0.956 no
C11 C12 1.380(4) yes
C11 H111 0.951 no
C12 H121 0.962 no
C13 C14 1.390(4) yes
C13 C18 1.391(4) yes
C13 P1 1.830(3) yes
C14 C15 1.381(4) yes
C14 H141 0.957 no
C15 C16 1.379(4) yes
C15 H151 0.956 no
C16 C17 1.379(4) yes
C16 H161 0.958 no
C17 C18 1.387(4) yes
C17 H171 0.954 no
C18 H181 0.955 no

loop_
_cod_related_entry_id
_cod_related_entry_database
_cod_related_entry_code
1 ChemSpider 11852345
